data_4318790
loop_
_publ_author_name
'Yanning Song'
'Peter Y. Zavalij'
'Masatsugu Suzuki'
'M. Stanley Whittingham'

_publ_section_title
;
 New Iron(III) Phosphate Phases: Crystal Structure and Electrochemical and
 Magnetic Properties
;
_journal_name_full 'Inorganic Chemistry'
_journal_page_first 5778
_journal_page_last 5786
_journal_paper_doi 10.1021/ic025688q
_journal_volume 41
_journal_year 2002
_chemical_formula_moiety 'Fe P O4'
_chemical_formula_sum 'Fe O4 P'
_chemical_formula_weight 150.82
_chemical_name_systematic 'Iron Phosphate'
_space_group_IT_number 61
_symmetry_cell_setting orthorhombic
_symmetry_space_group_name_Hall '-P 2ac 2ab'
_symmetry_space_group_name_H-M 'P b c a'
_atom_sites_solution_hydrogens geom
_atom_sites_solution_primary direct
_atom_sites_solution_secondary difmap
_cell_angle_alpha 90.00
_cell_angle_beta 90.00
_cell_angle_gamma 90.00
_cell_formula_units_Z 8
_cell_length_a 8.6753(11)
_cell_length_b 9.1708(12)
_cell_length_c 9.4564(12)
_cell_measurement_reflns_used 2992
_cell_measurement_temperature 295(2)
_cell_measurement_theta_max 60.636
_cell_measurement_theta_min 4.695
_cell_volume 752.35(17)
_computing_cell_refinement 'SAINT (Bruker, 1999)'
_computing_data_collection 'SMART (Bruker, 1999)'
_computing_data_reduction SAINT
_computing_molecular_graphics 'ORTEP-3 (Farrugia,1997), ATOMS (Dowty,1999)'
_computing_publication_material 'SHELXL-97, ZCIF'
_computing_structure_refinement 'SHELXL-97 (Sheldrick, 1997)'
_computing_structure_solution 'SHELXS-97 (Sheldrick, 1990)'
_diffrn_ambient_temperature 295(2)
_diffrn_measured_fraction_theta_full 0.995
_diffrn_measured_fraction_theta_max 0.995
_diffrn_measurement_device_type 'Bruker SmartApex CCD area detector'
_diffrn_measurement_method '\w scans'
_diffrn_radiation_monochromator graphite
_diffrn_radiation_source 'fine-focus sealed tube'
_diffrn_radiation_type MoK\a
_diffrn_radiation_wavelength 0.71073
_diffrn_reflns_av_R_equivalents 0.0344
_diffrn_reflns_av_sigmaI/netI 0.0297
_diffrn_reflns_limit_h_max 10
_diffrn_reflns_limit_h_min -10
_diffrn_reflns_limit_k_max 11
_diffrn_reflns_limit_k_min -11
_diffrn_reflns_limit_l_max 11
_diffrn_reflns_limit_l_min -11
_diffrn_reflns_number 3392
_diffrn_reflns_theta_full 26.35
_diffrn_reflns_theta_max 26.35
_diffrn_reflns_theta_min 3.89
_diffrn_standards_decay_% -0.45
_exptl_absorpt_coefficient_mu 4.285
_exptl_absorpt_correction_T_max 0.3576
_exptl_absorpt_correction_T_min 0.2398
_exptl_absorpt_correction_type multi-scan
_exptl_absorpt_process_details 'SADABS (Sheldrick, 1996)'
_exptl_crystal_colour 'pale yellow'
_exptl_crystal_density_diffrn 2.663
_exptl_crystal_density_method 'not measured'
_exptl_crystal_description pyramide
_exptl_crystal_F_000 584
_exptl_crystal_size_max 0.34
_exptl_crystal_size_mid 0.26
_exptl_crystal_size_min 0.24
_refine_diff_density_max 0.909
_refine_diff_density_min -0.994
_refine_diff_density_rms 0.220
_refine_ls_extinction_method none
_refine_ls_goodness_of_fit_ref 1.001
_refine_ls_hydrogen_treatment constr
_refine_ls_matrix_type full
_refine_ls_number_parameters 55
_refine_ls_number_reflns 765
_refine_ls_number_restraints 0
_refine_ls_restrained_S_all 1.001
_refine_ls_R_factor_all 0.0813
_refine_ls_R_factor_gt 0.0783
_refine_ls_shift/su_max 0.000
_refine_ls_shift/su_mean 0.000
_refine_ls_structure_factor_coef Fsqd
_refine_ls_weighting_details '1/[\s^2^(Fo^2^)+49.P], P=(Fo^2^+2Fc^2^)/3'
_refine_ls_weighting_scheme calc
_refine_ls_wR_factor_gt 0.1866
_refine_ls_wR_factor_ref 0.1884
_reflns_number_gt 712
_reflns_number_total 765
_reflns_threshold_expression >2sigma(I)
_cod_data_source_file ic025688q_s2_4.cif
_cod_data_source_block Compound_D_FePO4_ortho
_cod_depositor_comments
;
The following automatic conversions were performed:

'_symmetry_cell_setting' value 'Orthorhombic' changed to
'orthorhombic' according to the built-in table from CIF Core
dictionary named 'cif_core.dic' version 2.4.1 from 2010-06-29.

Automatic conversion script
Id: cif_fix_values 1646 2011-03-28 12:23:43Z adriana 
;
_cod_database_code 4318790

loop_
_symmetry_equiv_pos_as_xyz
'x, y, z'
'-x+1/2, -y, z+1/2'
'-x, y+1/2, -z+1/2'
'x+1/2, -y+1/2, -z'
'-x, -y, -z'
'x-1/2, y, -z-1/2'
'x, -y-1/2, z-1/2'
'-x-1/2, y-1/2, z'

loop_
_atom_site_label
_atom_site_type_symbol
_atom_site_fract_x
_atom_site_fract_y
_atom_site_fract_z
_atom_site_U_iso_or_equiv
_atom_site_adp_type
_atom_site_occupancy
_atom_site_symmetry_multiplicity
_atom_site_calc_flag
_atom_site_refinement_flags
_atom_site_disorder_assembly
_atom_site_disorder_group
Fe1 Fe 0.56446(19) 0.28409(19) 0.39952(18) 0.0233(5) Uani 1 1 d . . .
P2 P 0.3794(3) 0.1168(3) 0.1764(3) 0.0223(7) Uani 1 1 d . . .
O1 O 0.3929(10) 0.1914(9) 0.3190(9) 0.0304(19) Uani 1 1 d . . .
O2 O 0.2270(10) 0.1558(10) 0.1065(10) 0.034(2) Uani 1 1 d . . .
O3 O 0.5157(9) 0.1641(10) 0.0820(9) 0.029(2) Uani 1 1 d . . .
O4 O 0.3854(10) -0.0486(9) 0.1982(9) 0.032(2) Uani 1 1 d . . .

loop_
_atom_site_aniso_label
_atom_site_aniso_U_11
_atom_site_aniso_U_22
_atom_site_aniso_U_33
_atom_site_aniso_U_23
_atom_site_aniso_U_13
_atom_site_aniso_U_12
Fe1 0.0184(8) 0.0237(9) 0.0276(9) -0.0020(7) 0.0022(7) 0.0010(6)
P2 0.0179(14) 0.0239(14) 0.0250(14) -0.0006(12) -0.0004(12) 0.0011(11)
O1 0.023(4) 0.032(4) 0.036(5) -0.008(4) 0.004(4) 0.001(4)
O2 0.025(5) 0.035(5) 0.042(5) -0.007(4) -0.004(4) 0.011(4)
O3 0.021(4) 0.041(5) 0.026(4) 0.007(4) 0.006(3) -0.001(4)
O4 0.029(4) 0.027(4) 0.040(5) -0.004(4) 0.003(4) 0.001(4)

loop_
_atom_type_symbol
_atom_type_description
_atom_type_scat_dispersion_real
_atom_type_scat_dispersion_imag
_atom_type_scat_source
O O 0.0106 0.0060 'International Tables Vol C 4.2.6.8 and 6.1.1.4'
P P 0.1023 0.0942 'International Tables Vol C 4.2.6.8 and 6.1.1.4'
Fe Fe 0.3463 0.8444 'International Tables Vol C 4.2.6.8 and 6.1.1.4'

loop_
_geom_angle_atom_site_label_1
_geom_angle_atom_site_label_2
_geom_angle_atom_site_label_3
_geom_angle
_geom_angle_site_symmetry_1
_geom_angle_site_symmetry_3
_geom_angle_publ_flag
O2 Fe1 O3 111.8(4) 6_656 7_566 ?
O2 Fe1 O4 109.7(4) 6_656 3_655 ?
O3 Fe1 O4 108.0(4) 7_566 3_655 ?
O2 Fe1 O1 107.8(4) 6_656 . ?
O3 Fe1 O1 108.4(4) 7_566 . ?
O4 Fe1 O1 111.2(4) 3_655 . ?
O1 P2 O2 110.3(5) . . ?
O1 P2 O4 108.9(5) . . ?
O2 P2 O4 108.7(5) . . ?
O1 P2 O3 109.2(5) . . ?
O2 P2 O3 110.4(5) . . ?
O4 P2 O3 109.3(5) . . ?
P2 O1 Fe1 128.8(5) . . ?
P2 O2 Fe1 146.2(6) . 6_556 ?
P2 O3 Fe1 142.3(6) . 7_565 ?
P2 O4 Fe1 139.9(6) . 3_645 ?

loop_
_geom_bond_atom_site_label_1
_geom_bond_atom_site_label_2
_geom_bond_distance
_geom_bond_site_symmetry_2
_geom_bond_publ_flag
Fe1 O2 1.838(8) 6_656 ?
Fe1 O3 1.839(8) 7_566 ?
Fe1 O4 1.843(9) 3_655 ?
Fe1 O1 1.875(9) . ?
P2 O1 1.517(9) . ?
P2 O2 1.520(9) . ?
P2 O4 1.532(9) . ?
P2 O3 1.543(8) . ?
O2 Fe1 1.838(8) 6_556 ?
O3 Fe1 1.839(8) 7_565 ?
O4 Fe1 1.843(9) 3_645 ?

loop_
_geom_torsion_atom_site_label_1
_geom_torsion_atom_site_label_2
_geom_torsion_atom_site_label_3
_geom_torsion_atom_site_label_4
_geom_torsion
_geom_torsion_site_symmetry_1
_geom_torsion_site_symmetry_2
_geom_torsion_site_symmetry_3
_geom_torsion_site_symmetry_4
_geom_torsion_publ_flag
O2 P2 O1 Fe1 -137.9(7) . . . . ?
O4 P2 O1 Fe1 102.9(7) . . . . ?
O3 P2 O1 Fe1 -16.4(8) . . . . ?
O2 Fe1 O1 P2 -52.7(8) 6_656 . . . ?
O3 Fe1 O1 P2 -173.9(6) 7_566 . . . ?
O4 Fe1 O1 P2 67.5(8) 3_655 . . . ?
O1 P2 O2 Fe1 19.7(13) . . . 6_556 ?
O4 P2 O2 Fe1 139.1(11) . . . 6_556 ?
O3 P2 O2 Fe1 -101.0(11) . . . 6_556 ?
O1 P2 O3 Fe1 -139.6(9) . . . 7_565 ?
O2 P2 O3 Fe1 -18.2(11) . . . 7_565 ?
O4 P2 O3 Fe1 101.3(10) . . . 7_565 ?
O1 P2 O4 Fe1 -155.6(8) . . . 3_645 ?
O2 P2 O4 Fe1 84.2(9) . . . 3_645 ?
O3 P2 O4 Fe1 -36.4(10) . . . 3_645 ?
